data_7203554
loop_
_publ_author_name
'Bernardo Masci'
'Pierre Thu\'ery'

_publ_section_title
;
 Complex-within-complex assemblages from {M([2.2.2]cryptand)(H~2~O)~2~}^2+^
 (M = Sr, Ba) and {UO~2~(<i>p-tert</i>-butyl[3.1.3.1]homooxacalixarene
 -- 4H)}^2&#x2212;^
;
_journal_issue 10
_journal_name_full CrystEngComm
_journal_page_first 764
_journal_paper_doi 10.1039/b609043e
_journal_volume 8
_journal_year 2006
_chemical_formula_sum 'C122 H194 Ba N4 O29 U2'
_chemical_formula_weight 2794.21
_space_group_IT_number 2
_symmetry_cell_setting triclinic
_symmetry_space_group_name_Hall '-P 1'
_symmetry_space_group_name_H-M 'P -1'
_atom_sites_solution_hydrogens geom
_atom_sites_solution_primary direct
_atom_sites_solution_secondary difmap
_audit_creation_method SHELXL-97
_cell_angle_alpha 66.304(5)
_cell_angle_beta 73.525(6)
_cell_angle_gamma 66.252(5)
_cell_formula_units_Z 2
_cell_length_a 18.8808(13)
_cell_length_b 19.0624(19)
_cell_length_c 22.4431(19)
_cell_measurement_reflns_used 43147
_cell_measurement_temperature 100(2)
_cell_measurement_theta_max 25.68
_cell_measurement_theta_min 2.15
_cell_volume 6698.4(10)
_computing_cell_refinement 'DENZO-SMN (Otwinowski & Minor, 1997)'
_computing_data_collection 'Kappa-CCD software (Nonius B.V., 1998)'
_computing_data_reduction 'DENZO-SMN (Otwinowski & Minor, 1997)'
_computing_molecular_graphics 'SHELXTL (Sheldrick, 1999)'
_computing_publication_material 'SHELXTL (Sheldrick, 1999)'
_computing_structure_refinement 'SHELXL-97 (Sheldrick, 1997)'
_computing_structure_solution 'SHELXS-97 (Sheldrick, 1997)'
_diffrn_ambient_temperature 100(2)
_diffrn_measured_fraction_theta_full 0.889
_diffrn_measured_fraction_theta_max 0.889
_diffrn_measurement_device_type 'Nonius Kappa-CCD'
_diffrn_measurement_method '\f scans'
_diffrn_radiation_monochromator graphite
_diffrn_radiation_source 'fine-focus sealed tube'
_diffrn_radiation_type MoK\a
_diffrn_radiation_wavelength 0.71073
_diffrn_reflns_av_R_equivalents 0.0883
_diffrn_reflns_av_sigmaI/netI 0.1450
_diffrn_reflns_limit_h_max 23
_diffrn_reflns_limit_h_min -23
_diffrn_reflns_limit_k_max 21
_diffrn_reflns_limit_k_min -22
_diffrn_reflns_limit_l_max 27
_diffrn_reflns_limit_l_min -27
_diffrn_reflns_number 43147
_diffrn_reflns_theta_full 25.68
_diffrn_reflns_theta_max 25.68
_diffrn_reflns_theta_min 2.15
_diffrn_standards_decay_% 0
_diffrn_standards_interval_time 0
_exptl_absorpt_coefficient_mu 2.771
_exptl_absorpt_correction_T_max 0.801
_exptl_absorpt_correction_T_min 0.614
_exptl_absorpt_correction_type refdelf
_exptl_absorpt_process_details 'program DELABS from PLATON (Spek, 2000)'
_exptl_crystal_colour 'translucent light orange'
_exptl_crystal_density_diffrn 1.385
_exptl_crystal_density_meas ?
_exptl_crystal_description platelet
_exptl_crystal_F_000 2852
_exptl_crystal_size_max 0.20
_exptl_crystal_size_mid 0.18
_exptl_crystal_size_min 0.08
_refine_diff_density_max 1.738
_refine_diff_density_min -1.223
_refine_diff_density_rms 0.340
_refine_ls_extinction_method none
_refine_ls_goodness_of_fit_ref 1.039
_refine_ls_hydrogen_treatment constr
_refine_ls_matrix_type full
_refine_ls_number_parameters 1477
_refine_ls_number_reflns 22608
_refine_ls_number_restraints 102
_refine_ls_restrained_S_all 1.039
_refine_ls_R_factor_all 0.1451
_refine_ls_R_factor_gt 0.0982
_refine_ls_shift/su_max 0.002
_refine_ls_shift/su_mean 0.000
_refine_ls_structure_factor_coef Fsqd
_refine_ls_weighting_details 'calc w=1/[\s^2^(Fo^2^)+(0.0868P)^2^+135.5044P] where P=(Fo^2^+2Fc^2^)/3'
_refine_ls_weighting_scheme calc
_refine_ls_wR_factor_gt 0.2242
_refine_ls_wR_factor_ref 0.2515
_reflns_number_gt 14956
_reflns_number_total 22608
_reflns_threshold_expression >2sigma(I)
_cod_data_source_file b609043e.txt
_cod_data_source_block 4
_cod_original_cell_volume 6698.5(10)
_cod_database_code 7203554

loop_
_symmetry_equiv_pos_as_xyz
'x, y, z'
'-x, -y, -z'

loop_
_atom_site_label
_atom_site_type_symbol
_atom_site_fract_x
_atom_site_fract_y
_atom_site_fract_z
_atom_site_U_iso_or_equiv
_atom_site_adp_type
_atom_site_occupancy
_atom_site_symmetry_multiplicity
_atom_site_calc_flag
_atom_site_refinement_flags
_atom_site_disorder_assembly
_atom_site_disorder_group
_atom_site_attached_hydrogens
U1 U 0.39847(3) 0.45057(3) 0.36529(3) 0.02798(16) Uani 1 1 d . . . 0
U2 U 1.12303(3) 0.19256(3) 0.13760(3) 0.02805(16) Uani 1 1 d . . . 0
Ba Ba 0.77321(5) 0.39105(6) 0.25382(4) 0.0306(2) Uani 1 1 d . . . 0
O1A O 0.3178(6) 0.4933(6) 0.4493(5) 0.031(2) Uani 1 1 d . . . 0
O2A O 0.1824(7) 0.5763(6) 0.3601(5) 0.041(3) Uani 1 1 d U . . 0
O3A O 0.3506(6) 0.5673(6) 0.2840(5) 0.031(2) Uani 1 1 d . . . 0
O4A O 0.4890(5) 0.4083(6) 0.2828(5) 0.028(2) Uani 1 1 d . . . 0
O5A O 0.4854(6) 0.2331(6) 0.3586(5) 0.033(2) Uani 1 1 d . . . 0
O6A O 0.4522(6) 0.3355(6) 0.4471(5) 0.030(2) Uani 1 1 d . . . 0
O7A O 0.4631(6) 0.4950(6) 0.3705(5) 0.038(3) Uani 1 1 d . . . 0
O8A O 0.3336(5) 0.4061(6) 0.3598(5) 0.031(2) Uani 1 1 d . . . 0
O1B O 1.2156(6) 0.2340(7) 0.0566(5) 0.037(3) Uani 1 1 d . . . 0
O2B O 1.3449(5) 0.0927(6) 0.1381(5) 0.024(2) Uani 1 1 d U . . 0
O3B O 1.1887(6) 0.1658(7) 0.2193(5) 0.035(2) Uani 1 1 d . . . 0
O4B O 1.0258(6) 0.1637(6) 0.2204(5) 0.029(2) Uani 1 1 d . . . 0
O5B O 0.9929(6) 0.0901(6) 0.1370(5) 0.034(2) Uani 1 1 d . . . 0
O6B O 1.0536(5) 0.2327(6) 0.0557(5) 0.029(2) Uani 1 1 d . . . 0
O7B O 1.0807(7) 0.2936(7) 0.1398(6) 0.043(3) Uani 1 1 d . . . 0
O8B O 1.1647(6) 0.0896(6) 0.1357(5) 0.034(2) Uani 1 1 d . . . 0
C1A C 0.2648(10) 0.4076(9) 0.5508(7) 0.034(4) Uani 1 1 d . . . 0
C1B C 1.2430(8) 0.2238(9) -0.0511(7) 0.028(3) Uani 1 1 d . . . 0
C2B C 1.2675(8) 0.2063(9) 0.0072(7) 0.029(3) Uani 1 1 d . . . 0
C2A C 0.2560(9) 0.4742(9) 0.4928(7) 0.032(3) Uani 1 1 d . . . 0
C3B C 1.3450(9) 0.1642(10) 0.0159(7) 0.036(4) Uani 1 1 d . . . 0
C3A C 0.1787(9) 0.5277(9) 0.4810(7) 0.031(3) Uani 1 1 d . . . 0
C4A C 0.1157(9) 0.5126(10) 0.5252(7) 0.037(4) Uani 1 1 d . . . 0
H4A H 0.0658 0.5476 0.5167 0.044 Uiso 1 1 calc R . . 0
C4B C 1.3987(9) 0.1381(10) -0.0343(8) 0.041(4) Uani 1 1 d . . . 0
H4B H 1.4506 0.1093 -0.0281 0.049 Uiso 1 1 calc R . . 0
C5A C 0.1243(10) 0.4444(12) 0.5842(9) 0.046(4) Uani 1 1 d . . . 0
C5B C 1.3756(9) 0.1546(10) -0.0946(8) 0.037(4) Uani 1 1 d . . . 0
C6B C 1.2981(9) 0.1978(10) -0.1004(7) 0.037(4) Uani 1 1 d . . . 0
H6B H 1.2815 0.2103 -0.1398 0.044 Uiso 1 1 calc R . . 0
C6A C 0.2002(10) 0.3946(10) 0.5944(8) 0.042(4) Uani 1 1 d . . . 0
H6A H 0.2076 0.3501 0.6327 0.050 Uiso 1 1 calc R . . 0
C7B C 1.4345(10) 0.1270(12) -0.1509(9) 0.048(4) Uani 1 1 d . . . 0
C7A C 0.0532(12) 0.4266(12) 0.6342(9) 0.053(5) Uani 1 1 d . . . 0
C8B C 1.4160(19) 0.060(2) -0.1614(16) 0.113(10) Uani 1 1 d U . . 0
H8B1 H 1.4002 0.0246 -0.1195 0.169 Uiso 1 1 calc R . . 0
H8B2 H 1.4620 0.0291 -0.1834 0.169 Uiso 1 1 calc R . . 0
H8B3 H 1.3746 0.0851 -0.1877 0.169 Uiso 1 1 calc R . . 0
C8A C 0.0675(13) 0.4089(17) 0.7056(10) 0.075(7) Uani 1 1 d . . . 0
H8A1 H 0.1226 0.3860 0.7078 0.112 Uiso 1 1 calc R . . 0
H8A2 H 0.0419 0.3714 0.7370 0.112 Uiso 1 1 calc R . . 0
H8A3 H 0.0466 0.4586 0.7155 0.112 Uiso 1 1 calc R . . 0
C9A C 0.0467(12) 0.3489(12) 0.6325(10) 0.056(5) Uani 1 1 d U . . 0
H9A1 H 0.0514 0.3526 0.5877 0.084 Uiso 1 1 calc R . . 0
H9A2 H -0.0031 0.3436 0.6557 0.084 Uiso 1 1 calc R . . 0
H9A3 H 0.0877 0.3024 0.6532 0.084 Uiso 1 1 calc R . . 0
C9B C 1.4273(18) 0.2026(19) -0.2148(14) 0.106(9) Uani 1 1 d U . . 0
H9B1 H 1.3929 0.2040 -0.2399 0.160 Uiso 1 1 calc R . . 0
H9B2 H 1.4780 0.1992 -0.2406 0.160 Uiso 1 1 calc R . . 0
H9B3 H 1.4065 0.2511 -0.2030 0.160 Uiso 1 1 calc R . . 0
C10B C 1.5187(16) 0.0905(18) -0.1404(14) 0.097(9) Uani 1 1 d U . . 0
H10A H 1.5488 0.0620 -0.1711 0.146 Uiso 1 1 calc R . . 0
H10B H 1.5227 0.0533 -0.0963 0.146 Uiso 1 1 calc R . . 0
H10C H 1.5383 0.1327 -0.1470 0.146 Uiso 1 1 calc R . . 0
C10A C -0.0253(13) 0.4972(14) 0.6193(12) 0.074(7) Uani 1 1 d . . . 0
H10D H -0.0247 0.5436 0.6262 0.112 Uiso 1 1 calc R . . 0
H10E H -0.0681 0.4803 0.6481 0.112 Uiso 1 1 calc R . . 0
H10F H -0.0314 0.5114 0.5745 0.112 Uiso 1 1 calc R . . 0
C11A C 0.1701(9) 0.6001(10) 0.4216(7) 0.038(4) Uani 1 1 d . . . 0
H11A H 0.2083 0.6251 0.4163 0.045 Uiso 1 1 calc R . . 0
H11B H 0.1184 0.6393 0.4262 0.045 Uiso 1 1 calc R . . 0
C11B C 1.3728(10) 0.1488(12) 0.0777(8) 0.047(4) Uani 1 1 d . . . 0
H11C H 1.4295 0.1281 0.0709 0.056 Uiso 1 1 calc R . . 0
H11D H 1.3574 0.2004 0.0845 0.056 Uiso 1 1 calc R . . 0
C12B C 1.3541(10) 0.1004(12) 0.1898(8) 0.052(5) Uani 1 1 d . . . 0
H12A H 1.3372 0.1576 0.1844 0.063 Uiso 1 1 calc R . . 0
H12B H 1.4091 0.0773 0.1944 0.063 Uiso 1 1 calc R . . 0
C12A C 0.1905(10) 0.6450(10) 0.3060(8) 0.042(4) Uani 1 1 d . . . 0
H12C H 0.2237 0.6674 0.3137 0.050 Uiso 1 1 calc R . . 0
H12D H 0.1398 0.6864 0.2991 0.050 Uiso 1 1 calc R . . 0
C13B C 1.3077(9) 0.0586(11) 0.2521(8) 0.037(4) Uani 1 1 d . . . 0
C13A C 0.2256(9) 0.6180(9) 0.2489(8) 0.036(4) Uani 1 1 d . . . 0
C14A C 0.3079(9) 0.5811(9) 0.2382(7) 0.031(3) Uani 1 1 d . . . 0
C14B C 1.2258(8) 0.0956(9) 0.2626(7) 0.029(3) Uani 1 1 d . . . 0
C15B C 1.1832(8) 0.0588(9) 0.3227(7) 0.027(3) Uani 1 1 d . . . 0
C15A C 0.3436(9) 0.5649(9) 0.1793(7) 0.033(4) Uani 1 1 d . . . 0
C16B C 1.2224(9) -0.0122(11) 0.3674(7) 0.037(4) Uani 1 1 d . . . 0
H16B H 1.1942 -0.0353 0.4066 0.044 Uiso 1 1 calc R . . 0
C16A C 0.3000(9) 0.5790(9) 0.1348(8) 0.035(4) Uani 1 1 d . . . 0
H16A H 0.3255 0.5675 0.0961 0.042 Uiso 1 1 calc R . . 0
C17A C 0.2172(10) 0.6105(10) 0.1444(7) 0.036(4) Uani 1 1 d . . . 0
C17B C 1.3036(10) -0.0509(12) 0.3555(9) 0.047(4) Uani 1 1 d . . . 0
C18A C 0.1842(9) 0.6297(10) 0.2003(8) 0.040(4) Uani 1 1 d . . . 0
H18A H 0.1300 0.6523 0.2072 0.048 Uiso 1 1 calc R . . 0
C18B C 1.3438(9) -0.0140(9) 0.2979(7) 0.032(3) Uani 1 1 d . . . 0
H18B H 1.3974 -0.0388 0.2891 0.039 Uiso 1 1 calc R . . 0
C19A C 0.1716(10) 0.6232(12) 0.0937(8) 0.047(5) Uani 1 1 d . . . 0
C19B C 1.3421(11) -0.1319(13) 0.4065(8) 0.052(5) Uani 1 1 d . . . 0
C20B C 1.4304(10) -0.1658(13) 0.3887(10) 0.063(6) Uani 1 1 d . . . 0
H20A H 1.4539 -0.1287 0.3871 0.094 Uiso 1 1 calc R . . 0
H20B H 1.4424 -0.1728 0.3465 0.094 Uiso 1 1 calc R . . 0
H20C H 1.4505 -0.2172 0.4213 0.094 Uiso 1 1 calc R . . 0
C20A C 0.2013(15) 0.5542(16) 0.0674(13) 0.085(7) Uani 1 1 d U . . 0
H20D H 0.1989 0.5053 0.1029 0.127 Uiso 1 1 calc R . . 0
H20E H 0.2545 0.5476 0.0466 0.127 Uiso 1 1 calc R . . 0
H20F H 0.1696 0.5654 0.0359 0.127 Uiso 1 1 calc R . . 0
C21B C 1.3040(12) -0.1940(13) 0.4131(11) 0.070(6) Uani 1 1 d . . . 0
H21A H 1.3295 -0.2180 0.3790 0.104 Uiso 1 1 calc R . . 0
H21B H 1.2495 -0.1666 0.4091 0.104 Uiso 1 1 calc R . . 0
H21C H 1.3096 -0.2356 0.4552 0.104 Uiso 1 1 calc R . . 0
C21A C 0.0846(12) 0.6411(16) 0.1173(10) 0.071(7) Uani 1 1 d . . . 0
H21D H 0.0576 0.6594 0.0806 0.107 Uiso 1 1 calc R . . 0
H21E H 0.0658 0.6824 0.1374 0.107 Uiso 1 1 calc R . . 0
H21F H 0.0751 0.5926 0.1489 0.107 Uiso 1 1 calc R . . 0
C22A C 0.1807(14) 0.6974(16) 0.0314(11) 0.086(8) Uani 1 1 d . . . 0
H22A H 0.2351 0.6888 0.0144 0.130 Uiso 1 1 calc R . . 0
H22B H 0.1586 0.7459 0.0432 0.130 Uiso 1 1 calc R . . 0
H22C H 0.1539 0.7029 -0.0016 0.130 Uiso 1 1 calc R . . 0
C22B C 1.3263(12) -0.1219(14) 0.4732(9) 0.066(6) Uani 1 1 d . . . 0
H22D H 1.3479 -0.1736 0.5050 0.099 Uiso 1 1 calc R . . 0
H22E H 1.2709 -0.1014 0.4862 0.099 Uiso 1 1 calc R . . 0
H22F H 1.3500 -0.0846 0.4707 0.099 Uiso 1 1 calc R . . 0
C23A C 0.4335(8) 0.5312(9) 0.1656(7) 0.031(3) Uani 1 1 d . . . 0
H23A H 0.4509 0.5601 0.1206 0.037 Uiso 1 1 calc R . . 0
H23B H 0.4552 0.5416 0.1944 0.037 Uiso 1 1 calc R . . 0
C23B C 1.0965(9) 0.0985(9) 0.3386(7) 0.030(3) Uani 1 1 d . . . 0
H23C H 1.0822 0.1557 0.3128 0.037 Uiso 1 1 calc R . . 0
H23D H 1.0837 0.0942 0.3847 0.037 Uiso 1 1 calc R . . 0
C24A C 0.4648(9) 0.4423(10) 0.1756(7) 0.033(4) Uani 1 1 d . . . 0
C24B C 1.0493(9) 0.0597(11) 0.3245(8) 0.038(4) Uani 1 1 d . . . 0
C25A C 0.4871(8) 0.3842(10) 0.2356(7) 0.033(3) Uani 1 1 d . . . 0
C25B C 1.0171(8) 0.0928(9) 0.2656(7) 0.029(3) Uani 1 1 d . . . 0
C26A C 0.5174(8) 0.3010(9) 0.2427(7) 0.031(3) Uani 1 1 d . . . 0
C26B C 0.9752(9) 0.0556(10) 0.2556(7) 0.033(3) Uani 1 1 d . . . 0
C27A C 0.5229(9) 0.2747(11) 0.1898(7) 0.035(4) Uani 1 1 d . . . 0
H27A H 0.5415 0.2195 0.1956 0.041 Uiso 1 1 calc R . . 0
C27B C 0.9613(8) -0.0141(10) 0.3024(8) 0.036(4) Uani 1 1 d . . . 0
H27B H 0.9324 -0.0379 0.2941 0.044 Uiso 1 1 calc R . . 0
C28B C 0.9912(9) -0.0484(9) 0.3625(8) 0.033(3) Uani 1 1 d . . . 0
C28A C 0.5007(9) 0.3309(10) 0.1293(8) 0.036(4) Uani 1 1 d . . . 0
C29A C 0.4711(9) 0.4146(9) 0.1229(7) 0.032(3) Uani 1 1 d . . . 0
H29A H 0.4552 0.4527 0.0833 0.038 Uiso 1 1 calc R . . 0
C29B C 1.0321(9) -0.0083(10) 0.3726(7) 0.033(3) Uani 1 1 d . . . 0
H29B H 1.0488 -0.0276 0.4132 0.040 Uiso 1 1 calc R . . 0
C30B C 0.9770(11) -0.1254(11) 0.4168(7) 0.046(4) Uani 1 1 d . . . 0
C30A C 0.5113(10) 0.3030(11) 0.0707(8) 0.042(4) Uani 1 1 d . . . 0
C31A C 0.5311(12) 0.2130(11) 0.0879(10) 0.053(5) Uani 1 1 d . . . 0
H31A H 0.5252 0.2019 0.0517 0.080 Uiso 1 1 calc R . . 0
H31B H 0.4965 0.1938 0.1262 0.080 Uiso 1 1 calc R . . 0
H31C H 0.5841 0.1859 0.0966 0.080 Uiso 1 1 calc R . . 0
C31B C 0.9288(14) -0.1007(13) 0.4776(9) 0.065(6) Uani 1 1 d . . . 0
H31D H 0.9186 -0.1470 0.5123 0.098 Uiso 1 1 calc R . . 0
H31E H 0.8801 -0.0591 0.4663 0.098 Uiso 1 1 calc R . . 0
H31F H 0.9576 -0.0804 0.4922 0.098 Uiso 1 1 calc R . . 0
C32B C 0.9309(13) -0.1594(14) 0.3978(11) 0.066(6) Uani 1 1 d U . . 0
H32A H 0.9570 -0.1709 0.3577 0.099 Uiso 1 1 calc R . . 0
H32B H 0.8796 -0.1206 0.3915 0.099 Uiso 1 1 calc R . . 0
H32C H 0.9265 -0.2085 0.4321 0.099 Uiso 1 1 calc R . . 0
C32A C 0.4359(13) 0.3463(14) 0.0404(11) 0.070(6) Uani 1 1 d . . . 0
H32D H 0.4414 0.3294 0.0040 0.105 Uiso 1 1 calc R . . 0
H32E H 0.4254 0.4039 0.0253 0.105 Uiso 1 1 calc R . . 0
H32F H 0.3934 0.3331 0.0729 0.105 Uiso 1 1 calc R . . 0
C33B C 1.0531(12) -0.1869(12) 0.4352(11) 0.065(6) Uani 1 1 d . . . 0
H33A H 1.0816 -0.1630 0.4462 0.098 Uiso 1 1 calc R . . 0
H33B H 1.0829 -0.2056 0.3988 0.098 Uiso 1 1 calc R . . 0
H33C H 1.0442 -0.2318 0.4724 0.098 Uiso 1 1 calc R . . 0
C33A C 0.5774(13) 0.3297(12) 0.0204(9) 0.063(6) Uani 1 1 d . . . 0
H33D H 0.6233 0.3082 0.0410 0.094 Uiso 1 1 calc R . . 0
H33E H 0.5616 0.3879 0.0042 0.094 Uiso 1 1 calc R . . 0
H33F H 0.5887 0.3099 -0.0155 0.094 Uiso 1 1 calc R . . 0
C34B C 0.9375(8) 0.0935(9) 0.1939(7) 0.030(3) Uani 1 1 d . . . 0
H34A H 0.9024 0.0655 0.1981 0.036 Uiso 1 1 calc R . . 0
H34B H 0.9065 0.1497 0.1893 0.036 Uiso 1 1 calc R . . 0
C34A C 0.5475(8) 0.2405(9) 0.3045(7) 0.031(3) Uani 1 1 d . . . 0
H34C H 0.5756 0.1882 0.2983 0.037 Uiso 1 1 calc R . . 0
H34D H 0.5839 0.2569 0.3147 0.037 Uiso 1 1 calc R . . 0
C35B C 0.9577(10) 0.1419(11) 0.0790(8) 0.039(4) Uani 1 1 d . . . 0
H35A H 0.9262 0.1944 0.0841 0.047 Uiso 1 1 calc R . . 0
H35B H 0.9231 0.1189 0.0741 0.047 Uiso 1 1 calc R . . 0
C35A C 0.5175(8) 0.1915(10) 0.4169(7) 0.034(4) Uani 1 1 d . . . 0
H35C H 0.5568 0.2130 0.4154 0.041 Uiso 1 1 calc R . . 0
H35D H 0.5432 0.1347 0.4206 0.041 Uiso 1 1 calc R . . 0
C36B C 1.0154(8) 0.1533(10) 0.0189(7) 0.031(3) Uani 1 1 d . . . 0
C36A C 0.4591(9) 0.1977(8) 0.4749(7) 0.032(3) Uani 1 1 d . . . 0
C37B C 1.0605(9) 0.2026(9) 0.0091(7) 0.027(3) Uani 1 1 d . . . 0
C37A C 0.4280(8) 0.2727(9) 0.4880(7) 0.027(3) Uani 1 1 d . . . 0
C38B C 1.1113(9) 0.2168(9) -0.0487(7) 0.031(3) Uani 1 1 d . . . 0
C38A C 0.3777(9) 0.2770(9) 0.5465(7) 0.031(3) Uani 1 1 d . . . 0
C39B C 1.1159(9) 0.1869(10) -0.0977(8) 0.035(4) Uani 1 1 d . . . 0
H39B H 1.1489 0.1995 -0.1371 0.042 Uiso 1 1 calc R . . 0
C39A C 0.3539(10) 0.2092(10) 0.5889(7) 0.039(4) Uani 1 1 d . . . 0
H39A H 0.3184 0.2140 0.6266 0.047 Uiso 1 1 calc R . . 0
C40B C 1.0716(10) 0.1377(10) -0.0885(8) 0.040(4) Uani 1 1 d . . . 0
C40A C 0.3814(11) 0.1348(9) 0.5766(8) 0.040(4) Uani 1 1 d . . . 0
C41A C 0.4341(10) 0.1318(11) 0.5206(8) 0.043(4) Uani 1 1 d . . . 0
H41A H 0.4550 0.0831 0.5118 0.052 Uiso 1 1 calc R . . 0
C41B C 1.0238(9) 0.1231(11) -0.0305(8) 0.038(4) Uani 1 1 d . . . 0
H41B H 0.9945 0.0904 -0.0232 0.046 Uiso 1 1 calc R . . 0
C42B C 1.0796(11) 0.1046(12) -0.1429(9) 0.047(5) Uani 1 1 d . . . 0
C42A C 0.3608(13) 0.0597(11) 0.6252(9) 0.056(5) Uani 1 1 d . . . 0
C43B C 1.0943(16) 0.1654(16) -0.2120(13) 0.088(8) Uani 1 1 d U . . 0
H43A H 1.0459 0.2076 -0.2231 0.132 Uiso 1 1 calc R . . 0
H43B H 1.1153 0.1376 -0.2438 0.132 Uiso 1 1 calc R . . 0
H43C H 1.1309 0.1886 -0.2118 0.132 Uiso 1 1 calc R . . 0
C43A C 0.3270(13) 0.0304(13) 0.5879(11) 0.068(6) Uani 1 1 d . . . 0
H43D H 0.3671 0.0116 0.5551 0.101 Uiso 1 1 calc R . . 0
H43E H 0.2846 0.0746 0.5670 0.101 Uiso 1 1 calc R . . 0
H43F H 0.3083 -0.0130 0.6183 0.101 Uiso 1 1 calc R . . 0
C44B C 1.0065(10) 0.0852(12) -0.1383(8) 0.045(4) Uani 1 1 d . . . 0
H44A H 0.9612 0.1326 -0.1391 0.067 Uiso 1 1 calc R . . 0
H44B H 1.0008 0.0422 -0.0979 0.067 Uiso 1 1 calc R . . 0
H44C H 1.0117 0.0685 -0.1748 0.067 Uiso 1 1 calc R . . 0
C44A C 0.2987(14) 0.0783(15) 0.6810(11) 0.074(6) Uani 1 1 d U . . 0
H44D H 0.2850 0.0307 0.7086 0.111 Uiso 1 1 calc R . . 0
H44E H 0.2532 0.1211 0.6637 0.111 Uiso 1 1 calc R . . 0
H44F H 0.3181 0.0952 0.7063 0.111 Uiso 1 1 calc R . . 0
C45A C 0.4317(15) -0.0042(12) 0.6505(10) 0.069(6) Uani 1 1 d . . . 0
H45A H 0.4688 -0.0196 0.6149 0.104 Uiso 1 1 calc R . . 0
H45B H 0.4184 -0.0505 0.6823 0.104 Uiso 1 1 calc R . . 0
H45C H 0.4543 0.0158 0.6710 0.104 Uiso 1 1 calc R . . 0
C45B C 1.1497(13) 0.0261(14) -0.1351(12) 0.073(6) Uani 1 1 d U . . 0
H45D H 1.1543 0.0034 -0.1677 0.109 Uiso 1 1 calc R . . 0
H45E H 1.1423 -0.0119 -0.0921 0.109 Uiso 1 1 calc R . . 0
H45F H 1.1966 0.0378 -0.1406 0.109 Uiso 1 1 calc R . . 0
C46B C 1.1577(9) 0.2709(9) -0.0635(7) 0.032(3) Uani 1 1 d . . . 0
H46A H 1.1329 0.3057 -0.0364 0.038 Uiso 1 1 calc R . . 0
H46B H 1.1572 0.3054 -0.1091 0.038 Uiso 1 1 calc R . . 0
C46A C 0.3482(9) 0.3517(10) 0.5657(7) 0.034(4) Uani 1 1 d . . . 0
H46C H 0.3838 0.3825 0.5428 0.041 Uiso 1 1 calc R . . 0
H46D H 0.3489 0.3355 0.6125 0.041 Uiso 1 1 calc R . . 0
O1 O 0.7271(6) 0.4296(6) 0.3696(5) 0.036(2) Uani 1 1 d . . . 0
O2 O 0.6591(7) 0.5435(7) 0.2567(5) 0.042(3) Uani 1 1 d . . . 0
O3 O 0.9149(6) 0.4095(6) 0.2618(5) 0.035(2) Uani 1 1 d . . . 0
O4 O 0.8422(6) 0.4952(6) 0.1486(5) 0.036(2) Uani 1 1 d . . . 0
O5 O 0.8108(6) 0.2193(7) 0.2946(5) 0.037(3) Uani 1 1 d . . . 0
O6 O 0.7043(6) 0.3262(7) 0.2014(5) 0.036(2) Uani 1 1 d . . . 0
O7 O 0.8932(6) 0.3128(6) 0.1741(5) 0.031(2) Uani 1 1 d U . . 2
O8 O 0.6374(6) 0.3625(7) 0.3258(6) 0.039(3) Uani 1 1 d . . . 2
O9 O 0.9636(7) 0.3935(6) 0.0476(5) 0.042(3) Uani 1 1 d . . . 2
O10 O 0.5904(7) 0.3434(8) 0.4582(6) 0.052(3) Uani 1 1 d . . . 2
O11 O 1.2246(7) 0.3618(8) 0.0776(7) 0.053(3) Uani 1 1 d . . . 2
O12 O 1.0663(7) 0.4666(8) 0.0595(6) 0.056(3) Uani 1 1 d . . . 2
O13 O 1.1633(7) 0.3167(8) 0.2207(7) 0.054(3) Uani 1 1 d . . . 2
N1 N 0.8579(8) 0.2860(9) 0.3704(6) 0.039(3) Uani 1 1 d . . . 0
N2 N 0.6887(7) 0.5020(8) 0.1387(6) 0.034(3) Uani 1 1 d . . . 0
N3 N 0.2929(11) 0.2848(12) 0.3520(8) 0.064(5) Uani 1 1 d . . . 0
H3 H 0.3240 0.3065 0.3584 0.077 Uiso 1 1 calc R . . 0
N4 N 1.2359(8) -0.0664(9) 0.1352(7) 0.043(3) Uani 1 1 d . . . 0
H4 H 1.1941 -0.0205 0.1343 0.051 Uiso 1 1 calc R . . 0
C1 C 0.8024(9) 0.2958(10) 0.4280(7) 0.034(4) Uani 1 1 d . . . 0
H1A H 0.8290 0.2643 0.4664 0.041 Uiso 1 1 calc R . . 0
H1B H 0.7622 0.2739 0.4324 0.041 Uiso 1 1 calc R . . 0
C2 C 0.7634(9) 0.3837(10) 0.4269(8) 0.037(4) Uani 1 1 d . . . 0
H2A H 0.7248 0.3865 0.4657 0.044 Uiso 1 1 calc R . . 0
H2B H 0.8022 0.4051 0.4266 0.044 Uiso 1 1 calc R . . 0
C3 C 0.6897(11) 0.5121(12) 0.3636(10) 0.052(5) Uani 1 1 d . . . 0
H3A H 0.7273 0.5408 0.3427 0.062 Uiso 1 1 calc R . . 0
H3B H 0.6689 0.5175 0.4069 0.062 Uiso 1 1 calc R . . 0
C4 C 0.6252(11) 0.5483(11) 0.3237(9) 0.049(5) Uani 1 1 d . . . 0
H4C H 0.5881 0.5189 0.3437 0.059 Uiso 1 1 calc R . . 0
H4D H 0.5978 0.6044 0.3214 0.059 Uiso 1 1 calc R . . 0
C5 C 0.5967(10) 0.5657(11) 0.2210(9) 0.048(4) Uani 1 1 d . . . 0
H5A H 0.5562 0.6154 0.2256 0.058 Uiso 1 1 calc R . . 0
H5B H 0.5736 0.5231 0.2372 0.058 Uiso 1 1 calc R . . 0
C6 C 0.6338(10) 0.5778(10) 0.1498(8) 0.041(4) Uani 1 1 d . . . 0
H6C H 0.5930 0.6010 0.1226 0.049 Uiso 1 1 calc R . . 0
H6D H 0.6615 0.6163 0.1363 0.049 Uiso 1 1 calc R . . 0
C7 C 0.9272(9) 0.3069(11) 0.3670(8) 0.040(4) Uani 1 1 d . . . 0
H7A H 0.9643 0.2597 0.3928 0.048 Uiso 1 1 calc R . . 0
H7B H 0.9108 0.3494 0.3862 0.048 Uiso 1 1 calc R . . 0
C8 C 0.9671(8) 0.3352(10) 0.2972(8) 0.036(4) Uani 1 1 d . . . 0
H8A H 1.0147 0.3432 0.2974 0.043 Uiso 1 1 calc R . . 0
H8B H 0.9810 0.2947 0.2764 0.043 Uiso 1 1 calc R . . 0
C9 C 0.9551(9) 0.4457(9) 0.1984(8) 0.039(4) Uani 1 1 d . . . 0
H9A H 0.9787 0.4077 0.1741 0.047 Uiso 1 1 calc R . . 0
H9B H 0.9962 0.4596 0.2043 0.047 Uiso 1 1 calc R . . 0
C10 C 0.8975(9) 0.5194(10) 0.1619(8) 0.038(4) Uani 1 1 d . . . 0
H10G H 0.8707 0.5554 0.1879 0.046 Uiso 1 1 calc R . . 0
H10H H 0.9237 0.5480 0.1210 0.046 Uiso 1 1 calc R . . 0
C11 C 0.8049(9) 0.5527(11) 0.0915(9) 0.041(4) Uani 1 1 d . . . 0
H11E H 0.8439 0.5603 0.0527 0.050 Uiso 1 1 calc R . . 0
H11F H 0.7758 0.6048 0.0980 0.050 Uiso 1 1 calc R . . 0
C12 C 0.7498(9) 0.5180(9) 0.0827(7) 0.035(4) Uani 1 1 d . . . 0
H12E H 0.7247 0.5555 0.0443 0.042 Uiso 1 1 calc R . . 0
H12F H 0.7808 0.4676 0.0737 0.042 Uiso 1 1 calc R . . 0
C13 C 0.8856(10) 0.2015(9) 0.3714(8) 0.036(4) Uani 1 1 d . . . 0
H13A H 0.9019 0.1659 0.4138 0.043 Uiso 1 1 calc R . . 0
H13B H 0.9314 0.1939 0.3383 0.043 Uiso 1 1 calc R . . 0
C14 C 0.8269(10) 0.1754(10) 0.3593(8) 0.040(4) Uani 1 1 d . . . 0
H14A H 0.8479 0.1178 0.3656 0.048 Uiso 1 1 calc R . . 0
H14B H 0.7793 0.1857 0.3901 0.048 Uiso 1 1 calc R . . 0
C15 C 0.7576(8) 0.1952(10) 0.2789(8) 0.037(4) Uani 1 1 d . . . 0
H15A H 0.7090 0.2042 0.3089 0.045 Uiso 1 1 calc R . . 0
H15B H 0.7796 0.1376 0.2849 0.045 Uiso 1 1 calc R . . 0
C16 C 0.7407(9) 0.2414(9) 0.2092(8) 0.036(4) Uani 1 1 d . . . 0
H16C H 0.7890 0.2330 0.1788 0.043 Uiso 1 1 calc R . . 0
H16D H 0.7062 0.2220 0.1997 0.043 Uiso 1 1 calc R . . 0
C17 C 0.6902(11) 0.3724(11) 0.1341(8) 0.045(4) Uani 1 1 d . . . 0
H17A H 0.6603 0.3509 0.1213 0.055 Uiso 1 1 calc R . . 0
H17B H 0.7396 0.3683 0.1049 0.055 Uiso 1 1 calc R . . 0
C18 C 0.6470(8) 0.4571(9) 0.1291(9) 0.036(4) Uani 1 1 d . . . 0
H18C H 0.6001 0.4589 0.1613 0.043 Uiso 1 1 calc R . . 0
H18D H 0.6305 0.4855 0.0859 0.043 Uiso 1 1 calc R . . 0
C19 C 0.3118(14) 0.2957(17) 0.2786(13) 0.082(7) Uani 1 1 d . . . 0
H19A H 0.3677 0.2706 0.2679 0.099 Uiso 1 1 calc R . . 0
H19B H 0.2856 0.2673 0.2697 0.099 Uiso 1 1 calc R . . 0
C20 C 0.2895(13) 0.3792(15) 0.2360(10) 0.070(7) Uani 1 1 d . . . 0
H20G H 0.2357 0.4066 0.2496 0.105 Uiso 1 1 calc R . . 0
H20H H 0.2959 0.3808 0.1915 0.105 Uiso 1 1 calc R . . 0
H20I H 0.3219 0.4055 0.2386 0.105 Uiso 1 1 calc R . . 0
C21 C 0.2165(14) 0.3268(15) 0.3757(12) 0.071(6) Uani 1 1 d . . . 0
H21G H 0.1797 0.3100 0.3664 0.085 Uiso 1 1 calc R . . 0
H21H H 0.2055 0.3844 0.3522 0.085 Uiso 1 1 calc R . . 0
C22 C 0.2037(15) 0.3124(16) 0.4488(12) 0.081(7) Uani 1 1 d U . . 0
H22G H 0.1936 0.2620 0.4726 0.122 Uiso 1 1 calc R . . 0
H22H H 0.1597 0.3559 0.4591 0.122 Uiso 1 1 calc R . . 0
H22I H 0.2496 0.3102 0.4609 0.122 Uiso 1 1 calc R . . 0
C23 C 0.3242(14) 0.1938(14) 0.3895(12) 0.073(6) Uani 1 1 d U . . 0
H23E H 0.3765 0.1705 0.3688 0.087 Uiso 1 1 calc R . . 0
H23F H 0.3272 0.1858 0.4344 0.087 Uiso 1 1 calc R . . 0
C24 C 0.2709(16) 0.1511(17) 0.3901(14) 0.092(8) Uani 1 1 d U . . 0
H24A H 0.2273 0.1575 0.4245 0.138 Uiso 1 1 calc R . . 0
H24B H 0.2996 0.0945 0.3979 0.138 Uiso 1 1 calc R . . 0
H24C H 0.2523 0.1745 0.3485 0.138 Uiso 1 1 calc R . . 0
C25 C 1.2064(14) -0.1186(14) 0.1248(12) 0.072(6) Uani 1 1 d U . . 0
H25A H 1.1839 -0.0907 0.0842 0.086 Uiso 1 1 calc R . . 0
H25B H 1.1652 -0.1305 0.1605 0.086 Uiso 1 1 calc R . . 0
C26 C 1.2707(16) -0.1982(17) 0.1209(14) 0.097(9) Uani 1 1 d U . . 0
H26A H 1.3203 -0.1961 0.1221 0.145 Uiso 1 1 calc R . . 0
H26B H 1.2724 -0.2057 0.0807 0.145 Uiso 1 1 calc R . . 0
H26C H 1.2597 -0.2426 0.1576 0.145 Uiso 1 1 calc R . . 0
C27 C 1.2628(14) -0.0936(16) 0.2015(13) 0.080(7) Uani 1 1 d . . . 0
H27C H 1.2765 -0.0512 0.2041 0.096 Uiso 1 1 calc R . . 0
H27D H 1.3088 -0.1418 0.2058 0.096 Uiso 1 1 calc R . . 0
C28 C 1.1965(12) -0.1122(12) 0.2580(10) 0.060(5) Uani 1 1 d . . . 0
H28A H 1.1469 -0.0810 0.2426 0.090 Uiso 1 1 calc R . . 0
H28B H 1.1982 -0.0981 0.2940 0.090 Uiso 1 1 calc R . . 0
H28C H 1.2033 -0.1690 0.2725 0.090 Uiso 1 1 calc R . . 0
C29 C 1.2964(16) -0.0384(13) 0.0805(13) 0.081(8) Uani 1 1 d . . . 0
H29C H 1.3441 -0.0841 0.0799 0.097 Uiso 1 1 calc R . . 0
H29D H 1.3084 0.0015 0.0889 0.097 Uiso 1 1 calc R . . 0
C30 C 1.2688(15) -0.0010(13) 0.0133(10) 0.072(7) Uani 1 1 d . . . 0
H30A H 1.2754 -0.0434 -0.0025 0.107 Uiso 1 1 calc R . . 0
H30B H 1.2991 0.0325 -0.0170 0.107 Uiso 1 1 calc R . . 0
H30C H 1.2146 0.0315 0.0174 0.107 Uiso 1 1 calc R . . 0

loop_
_atom_site_aniso_label
_atom_site_aniso_U_11
_atom_site_aniso_U_22
_atom_site_aniso_U_33
_atom_site_aniso_U_23
_atom_site_aniso_U_13
_atom_site_aniso_U_12
U1 0.0271(3) 0.0283(3) 0.0288(3) -0.0079(2) -0.0064(2) -0.0093(2)
U2 0.0262(3) 0.0307(3) 0.0274(3) -0.0098(2) -0.0045(2) -0.0088(2)
Ba 0.0291(5) 0.0322(5) 0.0318(5) -0.0114(4) -0.0025(4) -0.0116(4)
O1A 0.025(5) 0.037(6) 0.029(5) -0.015(5) 0.001(5) -0.008(4)
O2A 0.044(4) 0.020(4) 0.026(4) -0.005(3) 0.022(3) 0.002(3)
O3A 0.035(6) 0.029(6) 0.028(5) -0.010(4) -0.010(5) -0.004(4)
O4A 0.025(5) 0.023(5) 0.031(5) -0.011(4) -0.003(4) -0.001(4)
O5A 0.035(6) 0.033(6) 0.030(5) -0.006(5) -0.014(5) -0.007(5)
O6A 0.027(5) 0.029(6) 0.032(5) -0.011(5) -0.003(5) -0.008(4)
O7A 0.039(6) 0.032(6) 0.039(6) -0.008(5) -0.004(5) -0.013(5)
O8A 0.021(5) 0.038(6) 0.035(6) -0.015(5) -0.003(5) -0.008(4)
O1B 0.035(6) 0.038(6) 0.034(6) -0.014(5) -0.003(5) -0.008(5)
O2B 0.025(4) 0.029(4) 0.028(4) -0.017(3) 0.011(3) -0.020(3)
O3B 0.031(6) 0.042(7) 0.031(6) -0.008(5) -0.006(5) -0.014(5)
O4B 0.033(6) 0.037(6) 0.025(5) -0.015(5) 0.000(4) -0.018(5)
O5B 0.038(6) 0.039(6) 0.030(5) -0.010(5) -0.008(5) -0.015(5)
O6B 0.026(5) 0.038(6) 0.026(5) -0.010(4) 0.000(4) -0.018(4)
O7B 0.047(7) 0.040(7) 0.047(7) -0.019(6) -0.005(6) -0.017(5)
O8B 0.031(6) 0.037(6) 0.034(6) -0.016(5) -0.007(5) -0.005(5)
C1A 0.047(10) 0.030(9) 0.028(8) -0.012(7) -0.004(8) -0.013(7)
C1B 0.028(8) 0.030(8) 0.030(7) -0.009(6) 0.000(7) -0.017(6)
C2B 0.028(8) 0.023(8) 0.034(8) -0.004(6) -0.005(7) -0.010(6)
C2A 0.036(9) 0.030(8) 0.029(8) -0.009(7) -0.012(7) -0.007(7)
C3B 0.037(9) 0.038(9) 0.022(7) 0.001(7) -0.002(7) -0.014(7)
C3A 0.044(9) 0.027(8) 0.022(7) -0.010(6) -0.006(7) -0.007(7)
C4A 0.033(9) 0.043(10) 0.030(8) -0.013(7) -0.009(7) -0.005(7)
C4B 0.030(9) 0.034(9) 0.047(10) -0.001(8) -0.011(8) -0.008(7)
C5A 0.041(10) 0.065(13) 0.055(11) -0.033(10) -0.008(9) -0.025(9)
C5B 0.029(8) 0.035(9) 0.045(9) -0.013(8) 0.006(8) -0.017(7)
C6B 0.040(9) 0.045(10) 0.024(7) -0.009(7) -0.006(7) -0.015(7)
C6A 0.059(11) 0.028(9) 0.033(8) -0.013(7) -0.009(9) -0.005(8)
C7B 0.036(10) 0.062(13) 0.049(10) -0.026(9) -0.001(9) -0.013(8)
C7A 0.064(13) 0.048(11) 0.049(11) -0.021(9) 0.012(10) -0.028(10)
C8B 0.113(11) 0.112(11) 0.113(11) -0.042(6) -0.013(5) -0.035(6)
C8A 0.056(13) 0.13(2) 0.053(12) -0.048(14) 0.013(11) -0.041(14)
C9A 0.058(7) 0.056(6) 0.058(7) -0.019(4) -0.006(4) -0.025(5)
C9B 0.105(10) 0.104(10) 0.101(10) -0.034(6) -0.010(5) -0.030(5)
C10B 0.098(10) 0.098(10) 0.096(10) -0.037(5) -0.013(5) -0.028(5)
C10A 0.059(14) 0.072(16) 0.082(16) -0.045(13) 0.008(13) -0.004(11)
C11A 0.036(9) 0.055(11) 0.027(8) -0.025(8) -0.002(7) -0.009(8)
C11B 0.033(9) 0.060(12) 0.047(10) -0.019(9) -0.020(8) -0.002(8)
C12B 0.037(10) 0.061(12) 0.039(10) 0.016(9) -0.012(8) -0.025(9)
C12A 0.043(10) 0.037(10) 0.046(10) -0.018(8) -0.015(8) -0.003(7)
C13B 0.031(8) 0.051(11) 0.032(8) -0.010(8) -0.009(7) -0.017(7)
C13A 0.031(8) 0.021(8) 0.041(9) -0.003(7) -0.009(7) 0.001(6)
C14A 0.031(8) 0.034(9) 0.033(8) -0.011(7) -0.006(7) -0.014(7)
C14B 0.030(8) 0.026(8) 0.039(8) -0.018(7) -0.017(7) -0.001(6)
C15B 0.029(8) 0.034(8) 0.023(7) -0.011(6) -0.009(6) -0.010(6)
C15A 0.035(9) 0.035(9) 0.028(8) 0.001(7) -0.003(7) -0.021(7)
C16B 0.033(9) 0.056(11) 0.024(7) -0.010(7) -0.006(7) -0.019(8)
C16A 0.027(8) 0.027(8) 0.041(9) -0.005(7) -0.001(7) -0.009(6)
C17A 0.041(9) 0.043(10) 0.025(8) -0.014(7) 0.002(7) -0.017(7)
C17B 0.031(9) 0.071(13) 0.045(10) -0.020(9) -0.004(8) -0.025(9)
C18A 0.025(8) 0.039(10) 0.039(9) -0.002(7) -0.010(7) -0.002(7)
C18B 0.030(8) 0.028(8) 0.035(8) -0.005(7) -0.012(7) -0.005(6)
C19A 0.036(9) 0.068(13) 0.037(9) -0.023(9) -0.013(8) -0.006(8)
C19B 0.048(11) 0.069(13) 0.025(8) 0.001(8) -0.006(8) -0.020(10)
C20B 0.036(10) 0.069(14) 0.052(11) -0.008(10) -0.008(9) 0.002(9)
C20A 0.085(9) 0.087(9) 0.086(8) -0.031(5) -0.018(5) -0.026(5)
C21B 0.060(13) 0.054(13) 0.070(14) 0.009(11) -0.024(12) -0.014(10)
C21A 0.058(13) 0.103(19) 0.049(12) -0.022(12) -0.018(11) -0.021(12)
C22A 0.071(16) 0.10(2) 0.055(13) 0.017(13) -0.031(12) -0.024(14)
C22B 0.054(13) 0.076(15) 0.045(11) -0.023(11) -0.002(10) 0.002(11)
C23A 0.025(8) 0.038(9) 0.029(8) -0.004(7) -0.003(7) -0.019(7)
C23B 0.038(9) 0.037(9) 0.028(7) -0.018(7) -0.005(7) -0.016(7)
C24A 0.030(8) 0.039(9) 0.029(8) 0.004(7) -0.011(7) -0.020(7)
C24B 0.026(8) 0.060(11) 0.032(8) -0.013(8) -0.003(7) -0.020(8)
C25A 0.025(8) 0.048(10) 0.032(8) -0.021(7) 0.003(7) -0.015(7)
C25B 0.028(8) 0.032(8) 0.021(7) -0.011(6) 0.000(6) -0.003(6)
C26A 0.026(8) 0.032(9) 0.034(8) -0.010(7) -0.007(7) -0.008(6)
C26B 0.024(8) 0.041(9) 0.030(8) -0.016(7) 0.009(7) -0.011(7)
C27A 0.027(8) 0.050(10) 0.029(8) -0.013(7) -0.002(7) -0.016(7)
C27B 0.020(8) 0.050(10) 0.038(9) -0.011(8) 0.001(7) -0.016(7)
C28B 0.026(8) 0.034(9) 0.038(8) -0.009(7) -0.006(7) -0.012(6)
C28A 0.026(8) 0.035(9) 0.044(9) -0.007(7) -0.006(7) -0.012(7)
C29A 0.039(9) 0.033(9) 0.027(7) -0.007(6) -0.013(7) -0.013(7)
C29B 0.034(9) 0.041(9) 0.026(7) -0.006(7) -0.004(7) -0.018(7)
C30B 0.062(12) 0.050(11) 0.022(8) 0.007(7) -0.016(8) -0.027(9)
C30A 0.047(10) 0.049(11) 0.030(8) -0.011(8) -0.010(8) -0.015(8)
C31A 0.065(13) 0.041(11) 0.058(11) -0.017(9) -0.001(10) -0.025(9)
C31B 0.108(19) 0.055(13) 0.036(10) -0.018(9) 0.012(11) -0.041(12)
C32B 0.068(7) 0.069(7) 0.064(7) -0.017(5) -0.013(5) -0.028(5)
C32A 0.084(16) 0.074(15) 0.065(13) -0.041(12) -0.034(12) -0.004(12)
C33B 0.069(14) 0.052(13) 0.067(13) 0.005(10) -0.027(12) -0.026(11)
C33A 0.081(15) 0.053(12) 0.036(10) -0.014(9) 0.019(10) -0.025(11)
C34B 0.028(8) 0.029(8) 0.030(8) -0.001(6) 0.003(7) -0.018(6)
C34A 0.028(8) 0.022(8) 0.035(8) -0.009(6) -0.002(7) -0.002(6)
C35B 0.042(10) 0.045(10) 0.035(8) -0.010(8) -0.009(8) -0.019(8)
C35A 0.021(7) 0.041(9) 0.033(8) -0.010(7) -0.014(7) 0.003(6)
C36B 0.017(7) 0.041(9) 0.030(8) -0.009(7) 0.000(7) -0.010(6)
C36A 0.051(10) 0.013(7) 0.027(7) -0.004(6) -0.015(7) -0.003(6)
C37B 0.033(8) 0.026(8) 0.027(7) -0.012(6) -0.007(7) -0.007(6)
C37A 0.029(8) 0.025(8) 0.021(7) -0.003(6) -0.004(6) -0.007(6)
C38B 0.031(8) 0.028(8) 0.032(8) 0.003(6) -0.015(7) -0.012(6)
C38A 0.030(8) 0.033(9) 0.029(8) -0.008(7) -0.003(7) -0.010(6)
C39B 0.033(9) 0.042(10) 0.033(8) -0.023(7) 0.001(7) -0.007(7)
C39A 0.050(10) 0.040(10) 0.019(7) -0.009(7) -0.002(7) -0.010(8)
C40B 0.049(10) 0.036(9) 0.036(9) -0.007(7) -0.005(8) -0.019(8)
C40A 0.060(11) 0.024(8) 0.038(9) -0.011(7) -0.004(8) -0.016(8)
C41A 0.050(11) 0.041(10) 0.036(9) -0.017(8) -0.005(8) -0.008(8)
C41B 0.040(9) 0.051(11) 0.037(9) -0.019(8) -0.004(8) -0.026(8)
C42B 0.054(11) 0.068(13) 0.049(10) -0.037(10) 0.017(9) -0.046(10)
C42A 0.081(15) 0.036(10) 0.040(10) 0.005(8) -0.010(10) -0.025(10)
C43B 0.091(9) 0.091(9) 0.088(9) -0.031(5) -0.014(5) -0.034(5)
C43A 0.079(15) 0.061(14) 0.072(14) -0.006(11) 0.001(12) -0.056(12)
C44B 0.054(11) 0.067(12) 0.032(8) -0.018(8) -0.007(8) -0.035(9)
C44A 0.077(8) 0.069(8) 0.073(8) -0.023(5) -0.004(5) -0.027(5)
C45A 0.12(2) 0.042(12) 0.047(11) 0.003(9) -0.014(12) -0.042(13)
C45B 0.076(8) 0.073(8) 0.075(8) -0.030(5) -0.008(5) -0.026(5)
C46B 0.041(9) 0.033(9) 0.026(7) -0.012(7) -0.009(7) -0.012(7)
C46A 0.040(9) 0.038(9) 0.026(7) -0.014(7) -0.004(7) -0.013(7)
O1 0.039(6) 0.029(6) 0.045(6) -0.015(5) -0.013(5) -0.008(5)
O2 0.048(7) 0.047(7) 0.038(6) -0.018(5) 0.001(6) -0.022(6)
O3 0.031(6) 0.036(6) 0.043(6) -0.018(5) 0.001(5) -0.016(5)
O4 0.041(6) 0.033(6) 0.029(5) -0.001(5) -0.007(5) -0.015(5)
O5 0.032(6) 0.043(7) 0.033(6) -0.007(5) -0.008(5) -0.013(5)
O6 0.031(6) 0.038(6) 0.043(6) -0.018(5) -0.003(5) -0.012(5)
O7 0.028(4) 0.036(4) 0.029(4) -0.012(3) -0.002(3) -0.009(3)
O8 0.038(6) 0.039(7) 0.037(6) -0.005(5) -0.007(5) -0.016(5)
O9 0.049(7) 0.029(6) 0.032(6) -0.009(5) 0.003(5) -0.004(5)
O10 0.055(8) 0.056(8) 0.047(7) -0.009(6) -0.015(6) -0.024(6)
O11 0.045(7) 0.047(8) 0.066(8) -0.017(7) -0.005(7) -0.018(6)
O12 0.042(7) 0.063(9) 0.061(8) -0.021(7) -0.001(7) -0.018(6)
O13 0.053(8) 0.052(8) 0.076(9) -0.036(7) -0.008(7) -0.021(6)
N1 0.035(7) 0.054(9) 0.031(7) -0.021(7) -0.002(6) -0.013(6)
N2 0.030(7) 0.045(8) 0.030(7) -0.016(6) 0.008(6) -0.019(6)
N3 0.090(14) 0.087(14) 0.040(9) -0.004(9) -0.012(9) -0.069(12)
N4 0.038(8) 0.042(9) 0.041(8) -0.011(7) -0.010(7) -0.006(6)
C1 0.029(8) 0.053(10) 0.025(7) -0.017(7) -0.002(7) -0.016(7)
C2 0.031(8) 0.044(10) 0.047(9) -0.032(8) -0.004(8) -0.008(7)
C3 0.056(12) 0.060(12) 0.064(12) -0.048(11) 0.004(10) -0.022(10)
C4 0.051(11) 0.045(11) 0.051(11) -0.028(9) 0.005(9) -0.013(9)
C5 0.043(10) 0.035(10) 0.065(12) -0.013(9) -0.016(9) -0.009(8)
C6 0.047(10) 0.033(9) 0.039(9) -0.009(7) -0.018(8) -0.005(7)
C7 0.025(8) 0.060(11) 0.034(8) -0.012(8) -0.012(7) -0.013(7)
C8 0.012(7) 0.057(11) 0.047(9) -0.027(8) 0.009(7) -0.017(7)
C9 0.040(9) 0.031(9) 0.055(10) -0.020(8) 0.002(8) -0.021(7)
C10 0.034(9) 0.040(10) 0.050(10) -0.022(8) 0.008(8) -0.023(7)
C11 0.031(9) 0.046(10) 0.051(10) -0.020(8) 0.004(8) -0.019(7)
C12 0.040(9) 0.028(8) 0.029(8) 0.005(6) -0.016(7) -0.008(7)
C13 0.042(9) 0.032(9) 0.031(8) -0.008(7) -0.007(7) -0.011(7)
C14 0.043(10) 0.034(9) 0.034(8) -0.007(7) -0.017(8) -0.001(7)
C15 0.017(7) 0.032(9) 0.044(9) -0.001(7) -0.014(7) 0.005(6)
C16 0.040(9) 0.019(8) 0.047(9) -0.009(7) -0.013(8) -0.007(6)
C17 0.058(11) 0.050(11) 0.035(9) -0.012(8) -0.017(9) -0.018(9)
C18 0.021(8) 0.021(8) 0.055(10) -0.003(7) 0.000(8) -0.009(6)
C19 0.063(15) 0.10(2) 0.10(2) -0.027(16) -0.025(15) -0.039(14)
C20 0.069(14) 0.107(19) 0.057(12) -0.007(13) -0.021(11) -0.063(14)
C21 0.079(16) 0.068(15) 0.084(16) -0.025(13) -0.020(14) -0.037(13)
C22 0.081(8) 0.080(8) 0.085(8) -0.028(5) -0.009(5) -0.030(5)
C23 0.076(8) 0.072(8) 0.074(8) -0.024(5) -0.011(5) -0.028(5)
C24 0.094(9) 0.092(9) 0.094(9) -0.030(5) -0.012(5) -0.035(5)
C25 0.073(8) 0.072(8) 0.075(8) -0.022(5) -0.011(5) -0.030(5)
C26 0.096(10) 0.094(10) 0.096(10) -0.029(5) -0.013(5) -0.031(5)
C27 0.069(15) 0.074(17) 0.11(2) -0.046(15) -0.020(15) -0.016(12)
C28 0.063(13) 0.042(11) 0.052(11) -0.008(9) -0.012(10) 0.000(9)
C29 0.12(2) 0.032(11) 0.11(2) -0.030(13) -0.027(17) -0.032(12)
C30 0.106(19) 0.047(13) 0.048(12) -0.003(10) 0.006(12) -0.036(12)

loop_
_atom_type_symbol
_atom_type_description
_atom_type_scat_dispersion_real
_atom_type_scat_dispersion_imag
_atom_type_scat_source
C C 0.0033 0.0016 'International Tables Vol C Tables 4.2.6.8 and 6.1.1.4'
H H 0.0000 0.0000 'International Tables Vol C Tables 4.2.6.8 and 6.1.1.4'
N N 0.0061 0.0033 'International Tables Vol C Tables 4.2.6.8 and 6.1.1.4'
O O 0.0106 0.0060 'International Tables Vol C Tables 4.2.6.8 and 6.1.1.4'
Ba Ba -0.3244 2.2819 'International Tables Vol C Tables 4.2.6.8 and 6.1.1.4'
U U -9.6767 9.6646 'International Tables Vol C Tables 4.2.6.8 and 6.1.1.4'

loop_
_geom_angle_atom_site_label_1
_geom_angle_atom_site_label_2
_geom_angle_atom_site_label_3
_geom_angle
_geom_angle_site_symmetry_1
_geom_angle_site_symmetry_3
_geom_angle_publ_flag
O7A U1 O8A 179.8(5) . . ?
O7A U1 O3A 87.5(4) . . ?
O8A U1 O3A 92.4(4) . . ?
O7A U1 O1A 87.0(4) . . ?
O8A U1 O1A 93.2(4) . . ?
O3A U1 O1A 95.8(4) . . ?
O7A U1 O6A 89.2(4) . . ?
O8A U1 O6A 90.9(4) . . ?
O3A U1 O6A 176.7(4) . . ?
O1A U1 O6A 84.5(4) . . ?
O7A U1 O4A 88.3(4) . . ?
O8A U1 O4A 91.5(4) . . ?
O3A U1 O4A 85.7(3) . . ?
O1A U1 O4A 175.0(4) . . ?
O6A U1 O4A 93.7(3) . . ?
O7B U2 O8B 179.1(5) . . ?
O7B U2 O6B 87.7(4) . . ?
O8B U2 O6B 91.9(4) . . ?
O7B U2 O1B 87.4(5) . . ?
O8B U2 O1B 93.3(4) . . ?
O6B U2 O1B 85.6(4) . . ?
O7B U2 O4B 86.7(4) . . ?
O8B U2 O4B 92.6(4) . . ?
O6B U2 O4B 95.1(3) . . ?
O1B U2 O4B 174.1(4) . . ?
O7B U2 O3B 86.4(5) . . ?
O8B U2 O3B 94.0(4) . . ?
O6B U2 O3B 174.1(4) . . ?
O1B U2 O3B 93.4(4) . . ?
O4B U2 O3B 85.3(3) . . ?
O8 Ba O7 131.9(3) . . ?
O8 Ba O4 147.3(3) . . ?
O7 Ba O4 66.7(3) . . ?
O8 Ba O1 66.3(3) . . ?
O7 Ba O1 147.2(3) . . ?
O4 Ba O1 114.3(3) . . ?
O8 Ba O6 64.1(3) . . ?
O7 Ba O6 74.0(3) . . ?
O4 Ba O6 107.7(3) . . ?
O1 Ba O6 130.3(3) . . ?
O8 Ba O2 72.5(3) . . ?
O7 Ba O2 143.9(3) . . ?
O4 Ba O2 80.1(3) . . ?
O1 Ba O2 60.0(3) . . ?
O6 Ba O2 104.7(3) . . ?
O8 Ba O5 75.2(3) . . ?
O7 Ba O5 64.0(3) . . ?
O4 Ba O5 130.6(3) . . ?
O1 Ba O5 105.6(3) . . ?
O6 Ba O5 60.7(3) . . ?
O2 Ba O5 147.7(3) . . ?
O8 Ba O3 143.9(3) . . ?
O7 Ba O3 73.1(3) . . ?
O4 Ba O3 59.0(3) . . ?
O1 Ba O3 80.0(3) . . ?
O6 Ba O3 147.1(3) . . ?
O2 Ba O3 102.2(3) . . ?
O5 Ba O3 103.2(3) . . ?
O8 Ba N2 89.9(3) . . ?
O7 Ba N2 90.6(3) . . ?
O4 Ba N2 60.5(3) . . ?
O1 Ba N2 119.2(3) . . ?
O6 Ba N2 62.0(3) . . ?
O2 Ba N2 59.6(3) . . ?
O5 Ba N2 121.6(3) . . ?
O3 Ba N2 118.9(3) . . ?
O8 Ba N1 90.7(3) . . ?
O7 Ba N1 90.8(3) . . ?
O4 Ba N1 118.3(3) . . ?
O1 Ba N1 58.9(3) . . ?
O6 Ba N1 120.4(4) . . ?
O2 Ba N1 118.3(3) . . ?
O5 Ba N1 60.9(3) . . ?
O3 Ba N1 59.6(3) . . ?
N2 Ba N1 177.5(4) . . ?
C2A O1A U1 134.3(9) . . ?
C12A O2A C11A 105.0(12) . . ?
C14A O3A U1 128.8(9) . . ?
C25A O4A U1 135.0(9) . . ?
C25A O4A O8 119.3(8) . . ?
U1 O4A O8 103.2(4) . . ?
C35A O5A C34A 108.7(11) . . ?
C37A O6A U1 133.0(9) . . ?
C37A O6A O10 119.9(9) . . ?
U1 O6A O10 107.1(4) . . ?
C2B O1B U2 135.5(9) . . ?
C2B O1B O11 118.9(9) . . ?
U2 O1B O11 105.4(5) . . ?
C12B O2B C11B 111.6(12) . . ?
C14B O3B O13 125.0(9) . . ?
U2 O3B O13 103.1(5) . . ?
C25B O4B U2 132.9(9) . . ?
C25B O4B O7 123.9(9) . . ?
U2 O4B O7 99.6(4) . . ?
C34B O5B C35B 110.9(11) . . ?
C37B O6B O9 122.0(9) . . ?
U2 O6B O9 102.8(4) . . ?
U2 O7B O13 109.8(6) . . ?
U2 O7B O9 110.8(5) . . ?
O13 O7B O9 138.7(5) . . ?
U2 O7B O12 143.5(6) . . ?
O13 O7B O12 84.0(5) . . ?
O9 O7B O12 58.7(4) . . ?
C6A C1A C2A 119.9(15) . . ?
C6A C1A C46A 121.1(14) . . ?
C2A C1A C46A 118.9(14) . . ?
C2B C1B C6B 118.2(13) . . ?
C2B C1B C46B 122.8(13) . . ?
C6B C1B C46B 119.0(13) . . ?
C1B C2B O1B 120.3(13) . . ?
C1B C2B C3B 120.7(14) . . ?
O1B C2B C3B 118.9(13) . . ?
O1A C2A C1A 122.9(14) . . ?
O1A C2A C3A 118.6(13) . . ?
C1A C2A C3A 118.4(15) . . ?
C2B C3B C4B 119.7(14) . . ?
C2B C3B C11B 120.9(14) . . ?
C4B C3B C11B 119.4(14) . . ?
C4A C3A C2A 120.1(14) . . ?
C4A C3A C11A 121.9(14) . . ?
C2A C3A C11A 118.0(14) . . ?
C3A C4A C5A 121.9(15) . . ?
C3B C4B C5B 121.2(14) . . ?
C6A C5A C4A 116.4(16) . . ?
C6A C5A C7A 121.5(18) . . ?
C4A C5A C7A 122.1(16) . . ?
C6B C5B C4B 116.2(14) . . ?
C6B C5B C7B 122.1(15) . . ?
C4B C5B C7B 121.7(14) . . ?
C5B C6B C1B 124.0(14) . . ?
C1A C6A C5A 123.3(16) . . ?
C10B C7B C5B 115.5(17) . . ?
C10B C7B C9B 108(2) . . ?
C5B C7B C9B 107.9(17) . . ?
C10B C7B C8B 105(2) . . ?
C5B C7B C8B 110.2(17) . . ?
C9B C7B C8B 110(2) . . ?
C5A C7A C9A 108.4(15) . . ?
C5A C7A C10A 113.0(17) . . ?
C9A C7A C10A 108.7(18) . . ?
C5A C7A C8A 109.2(16) . . ?
C9A C7A C8A 107.7(17) . . ?
C10A C7A C8A 109.6(17) . . ?
C3A C11A O2A 110.2(12) . . ?
O2B C11B C3B 117.0(14) . . ?
O2B C12B C13B 112.0(15) . . ?
O2A C12A C13A 106.8(13) . . ?
C18B C13B C14B 119.9(14) . . ?
C18B C13B C12B 122.0(14) . . ?
C14B C13B C12B 118.2(14) . . ?
C18A C13A C14A 116.4(14) . . ?
C18A C13A C12A 124.8(14) . . ?
C14A C13A C12A 118.6(14) . . ?
O3A C14A C15A 121.7(13) . . ?
O3A C14A C13A 118.9(13) . . ?
C15A C14A C13A 119.3(14) . . ?
O3B C14B C13B 121.6(14) . . ?
O3B C14B C15B 120.3(12) . . ?
C13B C14B C15B 118.0(13) . . ?
C16B C15B C14B 119.6(13) . . ?
C16B C15B C23B 120.0(13) . . ?
C14B C15B C23B 120.3(13) . . ?
C16A C15A C14A 120.6(14) . . ?
C16A C15A C23A 120.4(14) . . ?
C14A C15A C23A 119.0(13) . . ?
C15B C16B C17B 122.3(15) . . ?
C15A C16A C17A 122.9(15) . . ?
C18A C17A C16A 115.4(15) . . ?
C18A C17A C19A 124.1(15) . . ?
C16A C17A C19A 120.5(14) . . ?
C18B C17B C16B 117.3(16) . . ?
C18B C17B C19B 123.7(15) . . ?
C16B C17B C19B 119.0(15) . . ?
C17A C18A C13A 125.1(15) . . ?
C17B C18B C13B 122.8(15) . . ?
C20A C19A C17A 113.3(16) . . ?
C20A C19A C21A 109.0(19) . . ?
C17A C19A C21A 113.5(15) . . ?
C20A C19A C22A 103.8(18) . . ?
C17A C19A C22A 110.2(17) . . ?
C21A C19A C22A 106.3(17) . . ?
C22B C19B C20B 107.4(16) . . ?
C22B C19B C17B 110.4(17) . . ?
C20B C19B C17B 113.6(15) . . ?
C22B C19B C21B 107.8(17) . . ?
C20B C19B C21B 109.7(18) . . ?
C17B C19B C21B 107.9(15) . . ?
C24A C23A C15A 113.5(12) . . ?
C15B C23B C24B 111.8(12) . . ?
C25A C24A C29A 118.3(14) . . ?
C25A C24A C23A 122.1(14) . . ?
C29A C24A C23A 119.6(13) . . ?
C29B C24B C25B 117.6(14) . . ?
C29B C24B C23B 120.0(14) . . ?
C25B C24B C23B 122.3(15) . . ?
O4A C25A C24A 119.4(14) . . ?
O4A C25A C26A 119.8(14) . . ?
C24A C25A C26A 120.3(14) . . ?
C26B C25B O4B 120.9(13) . . ?
C26B C25B C24B 119.8(14) . . ?
O4B C25B C24B 119.3(14) . . ?
C25A C26A C27A 120.5(14) . . ?
C25A C26A C34A 119.7(13) . . ?
C27A C26A C34A 119.8(14) . . ?
C25B C26B C27B 122.3(15) . . ?
C25B C26B C34B 119.6(14) . . ?
C27B C26B C34B 118.0(14) . . ?
C28A C27A C26A 120.8(16) . . ?
C26B C27B C28B 119.8(15) . . ?
C29B C28B C27B 117.2(14) . . ?
C29B C28B C30B 120.5(14) . . ?
C27B C28B C30B 122.3(14) . . ?
C27A C28A C29A 117.9(15) . . ?
C27A C28A C30A 120.9(15) . . ?
C29A C28A C30A 121.2(14) . . ?
C28A C29A C24A 122.2(14) . . ?
C28B C29B C24B 123.1(14) . . ?
C33B C30B C32B 111.5(18) . . ?
C33B C30B C31B 108.1(16) . . ?
C32B C30B C31B 107.2(17) . . ?
C33B C30B C28B 109.4(15) . . ?
C32B C30B C28B 113.1(14) . . ?
C31B C30B C28B 107.3(15) . . ?
C31A C30A C32A 108.7(16) . . ?
C31A C30A C33A 109.1(15) . . ?
C32A C30A C33A 109.1(17) . . ?
C31A C30A C28A 114.7(14) . . ?
C32A C30A C28A 108.4(14) . . ?
C33A C30A C28A 106.7(14) . . ?
O5B C34B C26B 112.3(11) . . ?
O5A C34A C26A 111.6(11) . . ?
O5B C35B C36B 113.1(13) . . ?
O5A C35A C36A 112.7(11) . . ?
C41B C36B C37B 118.6(14) . . ?
C41B C36B C35B 123.0(14) . . ?
C37B C36B C35B 118.2(14) . . ?
C41A C36A C37A 118.2(14) . . ?
C41A C36A C35A 123.3(14) . . ?
C37A C36A C35A 118.4(14) . . ?
O6B C37B C38B 121.9(13) . . ?
O6B C37B C36B 119.9(13) . . ?
C38B C37B C36B 118.1(13) . . ?
O6A C37A C38A 120.9(13) . . ?
O6A C37A C36A 119.9(13) . . ?
C38A C37A C36A 118.9(13) . . ?
C37B C38B C39B 121.1(14) . . ?
C37B C38B C46B 120.9(14) . . ?
C39B C38B C46B 117.8(14) . . ?
C37A C38A C39A 119.4(14) . . ?
C37A C38A C46A 121.5(14) . . ?
C39A C38A C46A 119.1(14) . . ?
C38B C39B C40B 121.3(15) . . ?
C40A C39A C38A 123.2(15) . . ?
C41B C40B C39B 116.1(15) . . ?
C41B C40B C42B 124.1(15) . . ?
C39B C40B C42B 119.8(14) . . ?
C41A C40A C39A 115.2(15) . . ?
C41A C40A C42A 121.5(16) . . ?
C39A C40A C42A 123.0(15) . . ?
C40A C41A C36A 124.8(16) . . ?
C40B C41B C36B 124.7(15) . . ?
C40B C42B C44B 111.6(14) . . ?
C40B C42B C45B 108.4(16) . . ?
C44B C42B C45B 108.4(16) . . ?
C40B C42B C43B 111.4(16) . . ?
C44B C42B C43B 108.8(17) . . ?
C45B C42B C43B 108.2(17) . . ?
C45A C42A C44A 110.3(17) . . ?
C45A C42A C40A 109.5(18) . . ?
C44A C42A C40A 112.2(17) . . ?
C45A C42A C43A 110.1(18) . . ?
C44A C42A C43A 106.9(18) . . ?
C40A C42A C43A 107.8(15) . . ?
C38B C46B C1B 113.0(12) . . ?
C38A C46A C1A 114.6(13) . . ?
C3 O1 C2 112.9(12) . . ?
C5 O2 C4 108.9(13) . . ?
C8 O3 C9 110.3(11) . . ?
C10 O4 C11 113.4(12) . . ?
C14 O5 C15 111.8(12) . . ?
C16 O6 C17 110.2(12) . . ?
C1 N1 C13 110.8(13) . . ?
C1 N1 C7 110.8(12) . . ?
C13 N1 C7 107.9(13) . . ?
C12 N2 C6 111.0(13) . . ?
C12 N2 C18 110.8(12) . . ?
C6 N2 C18 111.1(12) . . ?
C21 N3 C19 117.3(18) . . ?
C21 N3 C23 116.1(16) . . ?
C19 N3 C23 107.7(19) . . ?
C25 N4 C29 114.6(16) . . ?
C25 N4 C27 117.6(17) . . ?
C29 N4 C27 109.6(16) . . ?
N1 C1 C2 114.1(14) . . ?
O1 C2 C1 108.3(11) . . ?
O1 C3 C4 110.1(14) . . ?
O2 C4 C3 108.4(14) . . ?
O2 C5 C6 105.7(14) . . ?
N2 C6 C5 112.9(14) . . ?
N1 C7 C8 112.6(12) . . ?
O3 C8 C7 108.6(12) . . ?
O3 C9 C10 108.2(13) . . ?
O4 C10 C9 108.2(12) . . ?
O4 C11 C12 107.3(13) . . ?
N2 C12 C11 115.6(13) . . ?
N1 C13 C14 115.4(13) . . ?
O5 C14 C13 108.8(14) . . ?
O5 C15 C16 112.1(13) . . ?
O6 C16 C15 109.1(13) . . ?
O6 C17 C18 108.9(14) . . ?
C17 C18 N2 116.8(13) . . ?
C20 C19 N3 115(2) . . ?
N3 C21 C22 113(2) . . ?
C24 C23 N3 110.4(19) . . ?
N4 C25 C26 112(2) . . ?
N4 C27 C28 109.8(17) . . ?
N4 C29 C30 112.1(19) . . ?

loop_
_geom_bond_atom_site_label_1
_geom_bond_atom_site_label_2
_geom_bond_distance
_geom_bond_site_symmetry_2
_geom_bond_publ_flag
U1 O7A 1.792(11) . ?
U1 O8A 1.801(10) . ?
U1 O3A 2.269(10) . ?
U1 O1A 2.269(9) . ?
U1 O6A 2.289(10) . ?
U1 O4A 2.301(9) . ?
U1 O2A 3.817(11) . ?
U1 O5A 3.844(10) . ?
U2 O7B 1.780(11) . ?
U2 O8B 1.811(10) . ?
U2 O6B 2.260(9) . ?
U2 O1B 2.266(11) . ?
U2 O4B 2.278(9) . ?
U2 O3B 2.278(10) . ?
U2 O5B 3.708(10) . ?
U2 O2B 3.842(9) . ?
Ba O8 2.747(11) . ?
Ba O7 2.771(10) . ?
Ba O4 2.790(10) . ?
Ba O1 2.790(10) . ?
Ba O6 2.817(11) . ?
Ba O2 2.850(12) . ?
Ba O5 2.854(11) . ?
Ba O3 2.896(10) . ?
Ba N2 2.987(13) . ?
Ba N1 2.999(13) . ?
O1A C2A 1.363(18) . ?
O2A C12A 1.410(19) . ?
O2A C11A 1.550(17) . ?
O3A C14A 1.363(17) . ?
O4A C25A 1.326(17) . ?
O4A O8 2.904(15) . ?
O5A C35A 1.392(16) . ?
O5A C34A 1.434(18) . ?
O6A C37A 1.344(17) . ?
O6A O10 2.757(16) . ?
O1B C2B 1.381(18) . ?
O1B O11 2.736(17) . ?
O2B C12B 1.29(2) . ?
O2B C11B 1.46(2) . ?
O3B C14B 1.347(17) . ?
O3B O13 2.731(16) . ?
O4B C25B 1.364(18) . ?
O4B O7 2.966(14) . ?
O5B C34B 1.408(17) . ?
O5B C35B 1.429(18) . ?
O6B C37B 1.337(16) . ?
O6B O9 2.802(15) . ?
O7B O13 2.954(17) . ?
O7B O9 2.971(16) . ?
O7B O12 2.996(18) . ?
C1A C6A 1.37(2) . ?
C1A C2A 1.40(2) . ?
C1A C46A 1.54(2) . ?
C1B C2B 1.38(2) . ?
C1B C6B 1.39(2) . ?
C1B C46B 1.54(2) . ?
C2B C3B 1.38(2) . ?
C2A C3A 1.43(2) . ?
C3B C4B 1.39(2) . ?
C3B C11B 1.50(2) . ?
C3A C4A 1.36(2) . ?
C3A C11A 1.47(2) . ?
C4A C5A 1.43(2) . ?
C4B C5B 1.42(2) . ?
C5A C6A 1.39(2) . ?
C5A C7A 1.54(3) . ?
C5B C6B 1.37(2) . ?
C5B C7B 1.54(2) . ?
C7B C10B 1.50(3) . ?
C7B C9B 1.56(3) . ?
C7B C8B 1.57(4) . ?
C7A C9A 1.55(3) . ?
C7A C10A 1.56(3) . ?
C7A C8A 1.58(3) . ?
C12B C13B 1.53(2) . ?
C12A C13A 1.46(2) . ?
C13B C18B 1.39(2) . ?
C13B C14B 1.41(2) . ?
C13A C18A 1.41(2) . ?
C13A C14A 1.42(2) . ?
C14A C15A 1.40(2) . ?
C14B C15B 1.43(2) . ?
C15B C16B 1.38(2) . ?
C15B C23B 1.51(2) . ?
C15A C16A 1.35(2) . ?
C15A C23A 1.54(2) . ?
C16B C17B 1.41(2) . ?
C16A C17A 1.42(2) . ?
C17A C18A 1.36(2) . ?
C17A C19A 1.50(2) . ?
C17B C18B 1.37(2) . ?
C17B C19B 1.54(3) . ?
C19A C20A 1.49(3) . ?
C19A C21A 1.52(3) . ?
C19A C22A 1.57(3) . ?
C19B C22B 1.52(3) . ?
C19B C20B 1.52(2) . ?
C19B C21B 1.56(3) . ?
C23A C24A 1.49(2) . ?
C23B C24B 1.52(2) . ?
C24A C25A 1.40(2) . ?
C24A C29A 1.44(2) . ?
C24B C29B 1.40(2) . ?
C24B C25B 1.41(2) . ?
C25A C26A 1.41(2) . ?
C25B C26B 1.36(2) . ?
C26A C27A 1.43(2) . ?
C26A C34A 1.49(2) . ?
C26B C27B 1.39(2) . ?
C26B C34B 1.51(2) . ?
C27A C28A 1.40(2) . ?
C27B C28B 1.41(2) . ?
C28B C29B 1.40(2) . ?
C28B C30B 1.55(2) . ?
C28A C29A 1.42(2) . ?
C28A C30A 1.54(2) . ?
C30B C33B 1.48(3) . ?
C30B C32B 1.50(3) . ?
C30B C31B 1.54(2) . ?
C30A C31A 1.50(2) . ?
C30A C32A 1.52(3) . ?
C30A C33A 1.53(2) . ?
C35B C36B 1.48(2) . ?
C35A C36A 1.46(2) . ?
C36B C41B 1.39(2) . ?
C36B C37B 1.42(2) . ?
C36A C41A 1.42(2) . ?
C36A C37A 1.43(2) . ?
C37B C38B 1.38(2) . ?
C37A C38A 1.40(2) . ?
C38B C39B 1.40(2) . ?
C38B C46B 1.49(2) . ?
C38A C39A 1.42(2) . ?
C38A C46A 1.50(2) . ?
C39B C40B 1.42(2) . ?
C39A C40A 1.41(2) . ?
C40B C41B 1.35(2) . ?
C40B C42B 1.53(2) . ?
C40A C41A 1.37(2) . ?
C40A C42A 1.53(2) . ?
C42B C44B 1.53(2) . ?
C42B C45B 1.53(3) . ?
C42B C43B 1.55(3) . ?
C42A C45A 1.47(3) . ?
C42A C44A 1.50(3) . ?
C42A C43A 1.54(3) . ?
O1 C3 1.41(2) . ?
O1 C2 1.416(19) . ?
O2 C5 1.44(2) . ?
O2 C4 1.481(19) . ?
O3 C8 1.424(19) . ?
O3 C9 1.448(19) . ?
O4 C10 1.439(18) . ?
O4 C11 1.45(2) . ?
O5 C14 1.404(18) . ?
O5 C15 1.432(19) . ?
O6 C16 1.435(18) . ?
O6 C17 1.449(19) . ?
O7 O9 2.862(14) . ?
O8 O10 2.766(17) . ?
O9 O12 2.759(17) 2_765 ?
O9 O12 2.923(18) . ?
O11 O12 2.884(18) . ?
O11 O13 2.977(19) . ?
N1 C1 1.438(19) . ?
N1 C13 1.47(2) . ?
N1 C7 1.49(2) . ?
N2 C12 1.469(19) . ?
N2 C6 1.47(2) . ?
N2 C18 1.48(2) . ?
N3 C21 1.41(3) . ?
N3 C19 1.53(3) . ?
N3 C23 1.53(3) . ?
N4 C25 1.43(3) . ?
N4 C29 1.51(3) . ?
N4 C27 1.53(3) . ?
C1 C2 1.53(2) . ?
C3 C4 1.49(3) . ?
C5 C6 1.52(2) . ?
C7 C8 1.51(2) . ?
C9 C10 1.48(2) . ?
C11 C12 1.53(2) . ?
C13 C14 1.51(2) . ?
C15 C16 1.51(2) . ?
C17 C18 1.46(2) . ?
C19 C20 1.44(3) . ?
C21 C22 1.51(3) . ?
C23 C24 1.52(3) . ?
C25 C26 1.53(3) . ?
C27 C28 1.55(3) . ?
C29 C30 1.53(3) . ?

loop_
_geom_hbond_atom_site_label_D
_geom_hbond_atom_site_label_H
_geom_hbond_atom_site_label_A
_geom_hbond_distance_DH
_geom_hbond_distance_HA
_geom_hbond_distance_DA
_geom_hbond_angle_DHA
_geom_hbond_site_symmetry_A
N3 H3 O8A 0.91 1.99 2.792(19) 146.0 .
N4 H4 O8B 0.91 1.95 2.729(18) 142.1 .
